data_4026196
loop_
_publ_author_name
'Srinivasa Reddy Mothe'
'Prasath Kothandaraman'
'Weidong Rao'
'Philip Wai Hong Chan'

_publ_section_title
;
 Rapid Access to Halohydrofurans via Br\/onsted Acid-Catalyzed
 Hydroxylation/Halocyclization of Cyclopropyl Methanols with Water and
 Electrophilic Halides
;
_journal_name_full 'Journal of Organic Chemistry'
_journal_page_first 2521
_journal_page_last 2531
_journal_paper_doi 10.1021/jo102374z
_journal_volume 76
_journal_year 2011
_chemical_formula_moiety 'C18 H15 F O'
_chemical_formula_sum 'C18 H15 F O'
_chemical_formula_weight 266.30
_chemical_name_systematic
; 
 ? 
;
_space_group_IT_number 7
_symmetry_cell_setting monoclinic
_symmetry_space_group_name_Hall 'P -2yc'
_symmetry_space_group_name_H-M 'P 1 c 1'
_atom_sites_solution_hydrogens geom
_atom_sites_solution_primary direct
_atom_sites_solution_secondary difmap
_audit_creation_method SHELXL-97
_cell_angle_alpha 90.00
_cell_angle_beta 98.176(6)
_cell_angle_gamma 90.00
_cell_formula_units_Z 2
_cell_length_a 5.6207(6)
_cell_length_b 8.9814(9)
_cell_length_c 13.4657(16)
_cell_measurement_reflns_used 3719
_cell_measurement_temperature 103(2)
_cell_measurement_theta_max 29.91
_cell_measurement_theta_min 2.27
_cell_volume 672.86(13)
_computing_cell_refinement 'Bruker SAINT'
_computing_data_collection 'Bruker APEX2'
_computing_data_reduction 'Bruker SAINT'
_computing_molecular_graphics 'Bruker SHELXTL'
_computing_publication_material 'Bruker SHELXTL'
_computing_structure_refinement 'SHELXL-97 (Sheldrick, 2008)'
_computing_structure_solution 'SHELXS-97 (Sheldrick, 2008)'
_diffrn_ambient_temperature 103(2)
_diffrn_measured_fraction_theta_full 0.998
_diffrn_measured_fraction_theta_max 0.998
_diffrn_measurement_device_type 'Bruker APEX-II CCD'
_diffrn_measurement_method '\f and \w scans'
_diffrn_radiation_monochromator graphite
_diffrn_radiation_source 'fine-focus sealed tube'
_diffrn_radiation_type MoK\a
_diffrn_radiation_wavelength 0.71073
_diffrn_reflns_av_R_equivalents 0.0357
_diffrn_reflns_av_sigmaI/netI 0.0371
_diffrn_reflns_limit_h_max 8
_diffrn_reflns_limit_h_min -8
_diffrn_reflns_limit_k_max 12
_diffrn_reflns_limit_k_min -12
_diffrn_reflns_limit_l_max 19
_diffrn_reflns_limit_l_min -9
_diffrn_reflns_number 10599
_diffrn_reflns_theta_full 30.56
_diffrn_reflns_theta_max 30.56
_diffrn_reflns_theta_min 2.27
_exptl_absorpt_coefficient_mu 0.089
_exptl_absorpt_correction_T_max 0.9947
_exptl_absorpt_correction_T_min 0.9652
_exptl_absorpt_correction_type multi-scan
_exptl_absorpt_process_details sadabs
_exptl_crystal_colour colourless
_exptl_crystal_density_diffrn 1.314
_exptl_crystal_description needle
_exptl_crystal_F_000 280
_exptl_crystal_size_max 0.40
_exptl_crystal_size_mid 0.10
_exptl_crystal_size_min 0.06
_refine_diff_density_max 0.787
_refine_diff_density_min -0.279
_refine_diff_density_rms 0.072
_refine_ls_abs_structure_details 'Flack H D (1983), Acta Cryst. A39, 876-881'
_refine_ls_abs_structure_Flack 0.4(11)
_refine_ls_extinction_method none
_refine_ls_goodness_of_fit_ref 1.077
_refine_ls_hydrogen_treatment constr
_refine_ls_matrix_type full
_refine_ls_number_parameters 181
_refine_ls_number_reflns 2894
_refine_ls_number_restraints 2
_refine_ls_restrained_S_all 1.077
_refine_ls_R_factor_all 0.0631
_refine_ls_R_factor_gt 0.0443
_refine_ls_shift/su_max 0.000
_refine_ls_shift/su_mean 0.000
_refine_ls_structure_factor_coef Fsqd
_refine_ls_weighting_details 'calc w=1/[\s^2^(Fo^2^)+(0.0855P)^2^+0.1807P] where P=(Fo^2^+2Fc^2^)/3'
_refine_ls_weighting_scheme calc
_refine_ls_wR_factor_gt 0.1228
_refine_ls_wR_factor_ref 0.1457
_reflns_number_gt 2398
_reflns_number_total 2894
_reflns_threshold_expression >2sigma(I)
_cod_data_source_file jo102374z_si_003.cif
_cod_data_source_block chan91s_0m
_cod_database_code 4026196

loop_
_symmetry_equiv_pos_as_xyz
'x, y, z'
'x, -y, z+1/2'

loop_
_atom_site_label
_atom_site_type_symbol
_atom_site_fract_x
_atom_site_fract_y
_atom_site_fract_z
_atom_site_U_iso_or_equiv
_atom_site_adp_type
_atom_site_occupancy
_atom_site_symmetry_multiplicity
_atom_site_calc_flag
_atom_site_refinement_flags
C1 C 0.4626(4) 0.1765(3) 0.05653(19) 0.0201(5) Uani 1 1 d .
H1 H 0.6193 0.1605 0.1006 0.024 Uiso 1 1 calc R
C2 C 0.4706(6) 0.1255(3) -0.0495(2) 0.0339(6) Uani 1 1 d .
H2A H 0.5933 0.0469 -0.0516 0.041 Uiso 1 1 calc R
H2B H 0.5071 0.2096 -0.0924 0.041 Uiso 1 1 calc R
C3 C 0.2198(6) 0.0652(4) -0.0834(2) 0.0371(7) Uani 1 1 d .
H3A H 0.1399 0.1232 -0.1413 0.045 Uiso 1 1 calc R
H3B H 0.2281 -0.0403 -0.1040 0.045 Uiso 1 1 calc R
C4 C 0.2611(4) 0.0831(3) 0.08949(18) 0.0182(4) Uani 1 1 d .
C5 C 0.3461(4) -0.0746(3) 0.12297(17) 0.0172(4) Uani 1 1 d .
C6 C 0.1864(4) -0.1934(3) 0.1035(2) 0.0243(5) Uani 1 1 d .
H6 H 0.0296 -0.1765 0.0686 0.029 Uiso 1 1 calc R
C7 C 0.2558(5) -0.3367(3) 0.1348(2) 0.0283(6) Uani 1 1 d .
H7 H 0.1465 -0.4172 0.1208 0.034 Uiso 1 1 calc R
C8 C 0.4840(5) -0.3625(3) 0.18651(19) 0.0241(5) Uani 1 1 d .
H8 H 0.5306 -0.4601 0.2086 0.029 Uiso 1 1 calc R
C9 C 0.6420(5) -0.2454(3) 0.2055(2) 0.0248(5) Uani 1 1 d .
H9 H 0.7982 -0.2628 0.2408 0.030 Uiso 1 1 calc R
C10 C 0.5759(4) -0.1019(3) 0.1735(2) 0.0215(5) Uani 1 1 d .
H10 H 0.6876 -0.0224 0.1862 0.026 Uiso 1 1 calc R
C11 C 0.1478(4) 0.1569(3) 0.16772(19) 0.0194(5) Uani 1 1 d .
C12 C 0.0562(4) 0.2216(3) 0.2308(2) 0.0211(5) Uani 1 1 d .
C13 C -0.0535(4) 0.2996(3) 0.30644(19) 0.0206(5) Uani 1 1 d .
C14 C 0.0349(5) 0.4370(3) 0.3420(2) 0.0241(5) Uani 1 1 d .
H14 H 0.1685 0.4798 0.3166 0.029 Uiso 1 1 calc R
C15 C -0.0710(5) 0.5122(3) 0.4146(2) 0.0267(5) Uani 1 1 d .
H15 H -0.0099 0.6062 0.4383 0.032 Uiso 1 1 calc R
C16 C -0.2661(5) 0.4502(3) 0.4526(2) 0.0272(6) Uani 1 1 d .
H16 H -0.3370 0.5012 0.5028 0.033 Uiso 1 1 calc R
C17 C -0.3571(5) 0.3132(3) 0.4169(2) 0.0271(6) Uani 1 1 d .
H17 H -0.4911 0.2712 0.4424 0.032 Uiso 1 1 calc R
C18 C -0.2525(5) 0.2378(3) 0.3440(2) 0.0262(5) Uani 1 1 d .
H18 H -0.3154 0.1445 0.3196 0.031 Uiso 1 1 calc R
F1 F 0.3914(3) 0.32689(17) 0.05367(14) 0.0326(4) Uani 1 1 d .
O1 O 0.0871(3) 0.0783(2) 0.00087(15) 0.0283(4) Uani 1 1 d .

loop_
_atom_site_aniso_label
_atom_site_aniso_U_11
_atom_site_aniso_U_22
_atom_site_aniso_U_33
_atom_site_aniso_U_23
_atom_site_aniso_U_13
_atom_site_aniso_U_12
C1 0.0200(11) 0.0164(11) 0.0247(12) 0.0008(9) 0.0060(9) 0.0021(9)
C2 0.0459(17) 0.0323(15) 0.0270(14) 0.0053(12) 0.0177(12) 0.0053(13)
C3 0.0558(19) 0.0355(16) 0.0183(13) -0.0031(11) -0.0009(12) 0.0059(14)
C4 0.0179(11) 0.0196(11) 0.0174(11) 0.0007(8) 0.0033(8) -0.0004(8)
C5 0.0182(10) 0.0178(10) 0.0161(10) -0.0016(8) 0.0041(8) -0.0013(8)
C6 0.0187(11) 0.0235(12) 0.0304(14) 0.0013(10) 0.0021(9) -0.0045(9)
C7 0.0300(14) 0.0202(12) 0.0347(15) 0.0009(10) 0.0040(11) -0.0081(10)
C8 0.0316(13) 0.0196(12) 0.0224(12) 0.0027(9) 0.0085(10) 0.0023(10)
C9 0.0230(12) 0.0265(13) 0.0240(12) 0.0011(10) 0.0006(9) 0.0038(9)
C10 0.0195(11) 0.0200(11) 0.0243(12) -0.0004(9) 0.0004(9) 0.0006(9)
C11 0.0174(10) 0.0197(11) 0.0214(11) 0.0038(9) 0.0040(8) 0.0003(8)
C12 0.0190(10) 0.0216(11) 0.0234(12) 0.0027(9) 0.0056(9) 0.0027(9)
C13 0.0181(11) 0.0224(11) 0.0221(12) 0.0035(9) 0.0058(9) 0.0069(9)
C14 0.0228(12) 0.0240(13) 0.0265(13) 0.0016(10) 0.0067(9) -0.0006(9)
C15 0.0310(14) 0.0207(12) 0.0286(13) -0.0019(10) 0.0048(11) 0.0021(10)
C16 0.0327(14) 0.0250(13) 0.0257(13) 0.0009(10) 0.0103(11) 0.0108(10)
C17 0.0231(12) 0.0299(14) 0.0305(14) 0.0036(11) 0.0117(10) 0.0055(10)
C18 0.0276(13) 0.0233(12) 0.0299(14) -0.0004(10) 0.0117(11) 0.0010(10)
F1 0.0389(9) 0.0202(8) 0.0410(10) 0.0033(7) 0.0140(7) -0.0005(7)
O1 0.0284(10) 0.0285(10) 0.0261(10) 0.0010(8) -0.0027(7) -0.0010(8)

loop_
_atom_type_symbol
_atom_type_description
_atom_type_scat_dispersion_real
_atom_type_scat_dispersion_imag
_atom_type_scat_source
C C 0.0033 0.0016 'International Tables Vol C Tables 4.2.6.8 and 6.1.1.4'
H H 0.0000 0.0000 'International Tables Vol C Tables 4.2.6.8 and 6.1.1.4'
O O 0.0106 0.0060 'International Tables Vol C Tables 4.2.6.8 and 6.1.1.4'
F F 0.0171 0.0103 'International Tables Vol C Tables 4.2.6.8 and 6.1.1.4'

loop_
_geom_angle_atom_site_label_1
_geom_angle_atom_site_label_2
_geom_angle_atom_site_label_3
_geom_angle
F1 C1 C2 108.2(2)
F1 C1 C4 108.42(18)
C2 C1 C4 103.4(2)
C1 C2 C3 104.0(2)
O1 C3 C2 107.1(2)
O1 C4 C11 107.29(19)
O1 C4 C1 102.79(19)
C11 C4 C1 112.18(19)
O1 C4 C5 111.27(19)
C11 C4 C5 110.71(19)
C1 C4 C5 112.24(18)
C10 C5 C6 119.0(2)
C10 C5 C4 122.1(2)
C6 C5 C4 118.9(2)
C7 C6 C5 120.3(2)
C8 C7 C6 120.3(2)
C9 C8 C7 119.4(2)
C8 C9 C10 120.9(2)
C9 C10 C5 120.1(2)
C12 C11 C4 178.0(2)
C11 C12 C13 179.9(3)
C14 C13 C18 119.3(2)
C14 C13 C12 120.4(2)
C18 C13 C12 120.2(2)
C15 C14 C13 120.4(2)
C14 C15 C16 120.2(2)
C15 C16 C17 119.8(2)
C18 C17 C16 120.2(2)
C17 C18 C13 120.0(2)
C4 O1 C3 106.8(2)

loop_
_geom_bond_atom_site_label_1
_geom_bond_atom_site_label_2
_geom_bond_distance
C1 F1 1.408(3)
C1 C2 1.507(4)
C1 C4 1.525(3)
C2 C3 1.518(5)
C3 O1 1.449(4)
C4 O1 1.432(3)
C4 C11 1.465(3)
C4 C5 1.541(3)
C5 C10 1.393(3)
C5 C6 1.395(3)
C6 C7 1.393(4)
C7 C8 1.389(4)
C8 C9 1.377(4)
C9 C10 1.393(4)
C11 C12 1.204(3)
C12 C13 1.444(3)
C13 C14 1.390(4)
C13 C18 1.406(3)
C14 C15 1.389(4)
C15 C16 1.390(4)
C16 C17 1.391(4)
C17 C18 1.390(4)
